data_4060755
loop_
_publ_author_name
'Andrew Cottone, III'
'Dolores Morales'
'Jennifer L. Lecuivre'
'Michael J. Scott'

_publ_section_title
;
 Synthesis and Reactivity of Bi-, Tri-, and Hexametallic and
 Zwitterionic Methyl Aluminum Complexes Containing a Phenoxide/Imine
 Ligand System
;
_journal_name_full Organometallics
_journal_page_first 418
_journal_page_last 428
_journal_paper_doi 10.1021/om010773b
_journal_volume 21
_journal_year 2002
_chemical_formula_sum 'C49 H79 Al3 O3'
_chemical_formula_weight 797.06
_chemical_name_common 2
_chemical_name_systematic
; 
  [(tris(3,5-di-tert-butyl-2-phenoxy)methane)Al3Me6]
;
_space_group_IT_number 2
_symmetry_space_group_name_Hall '-P 1'
_symmetry_space_group_name_H-M 'P -1'
_atom_sites_solution_hydrogens geom
_atom_sites_solution_primary direct
_atom_sites_solution_secondary difmap
_audit_creation_method SHELXL-97
_cell_angle_alpha 75.5400(10)
_cell_angle_beta 89.4670(10)
_cell_angle_gamma 89.4890(10)
_cell_formula_units_Z 2
_cell_length_a 11.4957(2)
_cell_length_b 13.1039(2)
_cell_length_c 17.1580(2)
_cell_measurement_temperature 173(2)
_cell_volume 2502.61(6)
_computing_cell_refinement 'Bruker AXS SMART'
_computing_data_collection 'Bruker AXS SMART'
_computing_data_reduction 'Bruker AXS SAINT'
_computing_structure_refinement 'SHELXL-97 (Sheldrick, 1997)'
_computing_structure_solution 'SHELXS-97 (Sheldrick, 1990)'
_diffrn_ambient_temperature 173(2)
_diffrn_measured_fraction_theta_full 0.860
_diffrn_measured_fraction_theta_max 0.860
_diffrn_radiation_monochromator graphite
_diffrn_radiation_source 'fine-focus sealed tube'
_diffrn_radiation_type MoK\a
_diffrn_radiation_wavelength 0.71073
_diffrn_reflns_av_R_equivalents 0.0424
_diffrn_reflns_av_sigmaI/netI 0.1148
_diffrn_reflns_limit_h_max 15
_diffrn_reflns_limit_h_min -15
_diffrn_reflns_limit_k_max 11
_diffrn_reflns_limit_k_min -18
_diffrn_reflns_limit_l_max 22
_diffrn_reflns_limit_l_min -23
_diffrn_reflns_number 17529
_diffrn_reflns_theta_full 29.42
_diffrn_reflns_theta_max 29.42
_diffrn_reflns_theta_min 1.76
_exptl_absorpt_coefficient_mu 0.112
_exptl_absorpt_correction_T_max 1.000000
_exptl_absorpt_correction_T_min 0.841032
_exptl_absorpt_correction_type 'Corrected by SADABS'
_exptl_crystal_density_diffrn 1.058
_exptl_crystal_density_method 'not measured'
_exptl_crystal_F_000 872
_refine_diff_density_max 0.320
_refine_diff_density_min -0.355
_refine_diff_density_rms 0.067
_refine_ls_extinction_method none
_refine_ls_goodness_of_fit_ref 1.027
_refine_ls_hydrogen_treatment mixed
_refine_ls_matrix_type full
_refine_ls_number_parameters 520
_refine_ls_number_reflns 11891
_refine_ls_number_restraints 0
_refine_ls_restrained_S_all 1.027
_refine_ls_R_factor_all 0.1435
_refine_ls_R_factor_gt 0.0688
_refine_ls_shift/su_max 0.007
_refine_ls_shift/su_mean 0.000
_refine_ls_structure_factor_coef Fsqd
_refine_ls_weighting_details 'calc w=1/[\s^2^(Fo^2^)+(0.0532P)^2^+1.5671P] where P=(Fo^2^+2Fc^2^)/3'
_refine_ls_weighting_scheme calc
_refine_ls_wR_factor_gt 0.1365
_refine_ls_wR_factor_ref 0.1719
_reflns_number_gt 6843
_reflns_number_total 11891
_reflns_threshold_expression >2sigma(I)
_cod_original_sg_symbol_H-M P-1
_cod_database_code 4060755

loop_
_symmetry_equiv_pos_as_xyz
'x, y, z'
'-x, -y, -z'

loop_
_atom_site_label
_atom_site_type_symbol
_atom_site_fract_x
_atom_site_fract_y
_atom_site_fract_z
_atom_site_U_iso_or_equiv
_atom_site_adp_type
_atom_site_occupancy
_atom_site_symmetry_multiplicity
_atom_site_calc_flag
_atom_site_refinement_flags
Al1 Al 0.59072(7) 0.43253(7) 0.16225(5) 0.0247(2) Uani 1 1 d .
Al2 Al 0.58662(7) 0.43516(7) 0.35843(5) 0.0232(2) Uani 1 1 d .
Al3 Al 0.58606(7) 0.20444(7) 0.30661(5) 0.0226(2) Uani 1 1 d .
O1 O 0.63131(15) 0.28789(14) 0.20242(11) 0.0213(4) Uani 1 1 d .
O2 O 0.63441(15) 0.48772(14) 0.24975(11) 0.0200(4) Uani 1 1 d .
O3 O 0.62975(15) 0.29041(15) 0.37620(11) 0.0209(4) Uani 1 1 d .
C1 C 0.8172(2) 0.3503(2) 0.27694(15) 0.0187(6) Uani 1 1 d .
H1A H 0.7319 0.3519 0.2768 0.022 Uiso 1 1 calc R
C2 C 0.8410(2) 0.2887(2) 0.21439(16) 0.0204(6) Uani 1 1 d .
C3 C 0.7434(2) 0.2587(2) 0.17658(16) 0.0223(6) Uani 1 1 d .
C4 C 0.7530(2) 0.2016(2) 0.11852(16) 0.0238(6) Uani 1 1 d .
C5 C 0.6482(3) 0.1691(2) 0.07375(18) 0.0287(7) Uani 1 1 d .
C6 C 0.5826(3) 0.2663(3) 0.0259(2) 0.0457(9) Uani 1 1 d .
H6A H 0.5264 0.2453 -0.0081 0.069 Uiso 1 1 calc R
H6B H 0.6366 0.3145 -0.0068 0.069 Uiso 1 1 calc R
H6C H 0.5435 0.3002 0.0624 0.069 Uiso 1 1 calc R
C7 C 0.5647(3) 0.0983(3) 0.1328(2) 0.0453(9) Uani 1 1 d .
H7A H 0.5043 0.0745 0.1034 0.068 Uiso 1 1 calc R
H7B H 0.5308 0.1373 0.1679 0.068 Uiso 1 1 calc R
H7C H 0.6066 0.0386 0.1642 0.068 Uiso 1 1 calc R
C8 C 0.6881(3) 0.1066(3) 0.0134(2) 0.0434(9) Uani 1 1 d .
H8A H 0.6215 0.0882 -0.0135 0.065 Uiso 1 1 calc R
H8B H 0.7279 0.0436 0.0415 0.065 Uiso 1 1 calc R
H8C H 0.7397 0.1491 -0.0256 0.065 Uiso 1 1 calc R
C9 C 0.8663(3) 0.1731(2) 0.10176(18) 0.0299(7) Uani 1 1 d .
H9A H 0.8759 0.1345 0.0634 0.036 Uiso 1 1 calc R
C10 C 0.9658(3) 0.1983(2) 0.13847(17) 0.0281(7) Uani 1 1 d .
C11 C 1.0885(3) 0.1615(3) 0.1210(2) 0.0381(8) Uani 1 1 d .
C12 C 1.1381(3) 0.0911(4) 0.1992(2) 0.0612(12) Uani 1 1 d .
H12A H 1.0874 0.0323 0.2189 0.092 Uiso 1 1 calc R
H12B H 1.1439 0.1311 0.2388 0.092 Uiso 1 1 calc R
H12C H 1.2138 0.0659 0.1887 0.092 Uiso 1 1 calc R
C13 C 1.0889(3) 0.0980(3) 0.0578(2) 0.0581(11) Uani 1 1 d .
H13A H 1.0406 0.0371 0.0759 0.087 Uiso 1 1 calc R
H13B H 1.1669 0.0759 0.0496 0.087 Uiso 1 1 calc R
H13C H 1.0593 0.1409 0.0081 0.087 Uiso 1 1 calc R
C14 C 1.1660(3) 0.2575(4) 0.0904(3) 0.0749(15) Uani 1 1 d .
H14A H 1.1350 0.3004 0.0412 0.112 Uiso 1 1 calc R
H14B H 1.2432 0.2347 0.0809 0.112 Uiso 1 1 calc R
H14C H 1.1685 0.2979 0.1300 0.112 Uiso 1 1 calc R
C15 C 0.9506(2) 0.2583(2) 0.19416(17) 0.0240(6) Uani 1 1 d .
H15A H 1.0155 0.2786 0.2184 0.029 Uiso 1 1 calc R
C16 C 0.8430(2) 0.4673(2) 0.25311(16) 0.0204(6) Uani 1 1 d .
C17 C 0.7461(2) 0.5362(2) 0.24030(16) 0.0208(6) Uani 1 1 d .
C18 C 0.7582(2) 0.6446(2) 0.21921(16) 0.0221(6) Uani 1 1 d .
C19 C 0.6613(2) 0.7303(2) 0.20248(17) 0.0257(6) Uani 1 1 d .
C20 C 0.6755(3) 0.8006(3) 0.2609(2) 0.0372(8) Uani 1 1 d .
H20A H 0.6132 0.8513 0.2533 0.056 Uiso 1 1 calc R
H20B H 0.7485 0.8366 0.2507 0.056 Uiso 1 1 calc R
H20C H 0.6736 0.7580 0.3152 0.056 Uiso 1 1 calc R
C21 C 0.5355(3) 0.6903(3) 0.2118(2) 0.0419(9) Uani 1 1 d .
H21A H 0.4828 0.7493 0.2011 0.063 Uiso 1 1 calc R
H21B H 0.5232 0.6484 0.2656 0.063 Uiso 1 1 calc R
H21C H 0.5219 0.6482 0.1743 0.063 Uiso 1 1 calc R
C22 C 0.6757(3) 0.7977(3) 0.11607(19) 0.0371(8) Uani 1 1 d .
H22A H 0.6151 0.8501 0.1046 0.056 Uiso 1 1 calc R
H22B H 0.6710 0.7536 0.0792 0.056 Uiso 1 1 calc R
H22C H 0.7500 0.8317 0.1103 0.056 Uiso 1 1 calc R
C23 C 0.8730(2) 0.6822(2) 0.21160(17) 0.0267(6) Uani 1 1 d .
H23A H 0.8839 0.7547 0.1977 0.032 Uiso 1 1 calc R
C24 C 0.9717(2) 0.6175(2) 0.22362(18) 0.0261(6) Uani 1 1 d .
C25 C 1.0953(3) 0.6618(3) 0.2145(2) 0.0391(8) Uani 1 1 d .
C26 C 1.1587(3) 0.6229(3) 0.1484(3) 0.0773(16) Uani 1 1 d .
H26A H 1.1165 0.6450 0.0990 0.116 Uiso 1 1 calc R
H26B H 1.1639 0.5474 0.1638 0.116 Uiso 1 1 calc R
H26C H 1.2356 0.6520 0.1410 0.116 Uiso 1 1 calc R
C27 C 1.0978(3) 0.7826(3) 0.1915(2) 0.0418(9) Uani 1 1 d .
H27A H 1.0577 0.8087 0.2320 0.063 Uiso 1 1 calc R
H27B H 1.0603 0.8088 0.1406 0.063 Uiso 1 1 calc R
H27C H 1.1770 0.8060 0.1876 0.063 Uiso 1 1 calc R
C28 C 1.1573(3) 0.6234(3) 0.2958(3) 0.0781(16) Uani 1 1 d .
H28A H 1.1150 0.6474 0.3364 0.117 Uiso 1 1 calc R
H28B H 1.2347 0.6511 0.2914 0.117 Uiso 1 1 calc R
H28C H 1.1608 0.5478 0.3102 0.117 Uiso 1 1 calc R
C29 C 0.9535(2) 0.5092(2) 0.24436(17) 0.0240(6) Uani 1 1 d .
H29A H 1.0175 0.4639 0.2525 0.029 Uiso 1 1 calc R
C30 C 0.8396(2) 0.2934(2) 0.36374(16) 0.0195(6) Uani 1 1 d .
C31 C 0.7412(2) 0.2645(2) 0.41387(17) 0.0214(6) Uani 1 1 d .
C32 C 0.7497(2) 0.2129(2) 0.49479(16) 0.0222(6) Uani 1 1 d .
C33 C 0.6453(2) 0.1801(2) 0.55271(17) 0.0280(7) Uani 1 1 d .
C34 C 0.5764(3) 0.2765(3) 0.5622(2) 0.0486(10) Uani 1 1 d .
H34A H 0.5440 0.3123 0.5113 0.073 Uiso 1 1 calc R
H34B H 0.6272 0.3232 0.5806 0.073 Uiso 1 1 calc R
H34C H 0.5149 0.2544 0.6008 0.073 Uiso 1 1 calc R
C35 C 0.6837(3) 0.1200(3) 0.63725(19) 0.0415(8) Uani 1 1 d .
H35A H 0.6163 0.0966 0.6701 0.062 Uiso 1 1 calc R
H35B H 0.7287 0.1656 0.6610 0.062 Uiso 1 1 calc R
H35C H 0.7301 0.0601 0.6336 0.062 Uiso 1 1 calc R
C36 C 0.5641(3) 0.1064(3) 0.5229(2) 0.0443(9) Uani 1 1 d .
H36A H 0.5320 0.1427 0.4719 0.066 Uiso 1 1 calc R
H36B H 0.5022 0.0844 0.5612 0.066 Uiso 1 1 calc R
H36C H 0.6071 0.0457 0.5168 0.066 Uiso 1 1 calc R
C37 C 0.8632(2) 0.1908(2) 0.52365(17) 0.0242(6) Uani 1 1 d .
H37A H 0.8723 0.1564 0.5776 0.029 Uiso 1 1 calc R
C38 C 0.9630(2) 0.2170(2) 0.47666(17) 0.0244(6) Uani 1 1 d .
C39 C 1.0860(3) 0.1900(3) 0.51131(19) 0.0321(7) Uani 1 1 d .
C40 C 1.0845(3) 0.1332(3) 0.6004(2) 0.0504(10) Uani 1 1 d .
H40A H 1.0431 0.0681 0.6080 0.076 Uiso 1 1 calc R
H40B H 1.0466 0.1769 0.6304 0.076 Uiso 1 1 calc R
H40C H 1.1629 0.1188 0.6190 0.076 Uiso 1 1 calc R
C41 C 1.1465(3) 0.1174(3) 0.4657(2) 0.0542(11) Uani 1 1 d .
H41A H 1.1024 0.0540 0.4721 0.081 Uiso 1 1 calc R
H41B H 1.2232 0.1001 0.4868 0.081 Uiso 1 1 calc R
H41C H 1.1519 0.1527 0.4096 0.081 Uiso 1 1 calc R
C42 C 1.1554(3) 0.2913(3) 0.5004(3) 0.0701(14) Uani 1 1 d .
H42A H 1.1613 0.3256 0.4441 0.105 Uiso 1 1 calc R
H42B H 1.2319 0.2747 0.5221 0.105 Uiso 1 1 calc R
H42C H 1.1166 0.3372 0.5281 0.105 Uiso 1 1 calc R
C43 C 0.9491(2) 0.2689(2) 0.39671(17) 0.0219(6) Uani 1 1 d .
H43A H 1.0146 0.2878 0.3643 0.026 Uiso 1 1 calc R
C44 C 0.4221(3) 0.4403(3) 0.1522(2) 0.0378(8) Uani 1 1 d .
H44A H 0.3872 0.4262 0.2048 0.057 Uiso 1 1 calc R
H44B H 0.3964 0.3890 0.1250 0.057 Uiso 1 1 calc R
H44C H 0.3997 0.5095 0.1220 0.057 Uiso 1 1 calc R
C45 C 0.6907(3) 0.4991(3) 0.07232(18) 0.0362(8) Uani 1 1 d .
H45A H 0.7706 0.4850 0.0872 0.054 Uiso 1 1 calc R
H45B H 0.6770 0.5738 0.0584 0.054 Uiso 1 1 calc R
H45C H 0.6738 0.4714 0.0269 0.054 Uiso 1 1 calc R
C46 C 0.4176(3) 0.4417(3) 0.3648(2) 0.0364(8) Uani 1 1 d .
H46A H 0.3846 0.4191 0.3208 0.055 Uiso 1 1 calc R
H46B H 0.3935 0.5129 0.3619 0.055 Uiso 1 1 calc R
H46C H 0.3915 0.3965 0.4147 0.055 Uiso 1 1 calc R
C47 C 0.6821(3) 0.5051(2) 0.42220(18) 0.0341(7) Uani 1 1 d .
H47A H 0.7605 0.4790 0.4234 0.051 Uiso 1 1 calc R
H47B H 0.6517 0.4911 0.4761 0.051 Uiso 1 1 calc R
H47C H 0.6813 0.5797 0.3986 0.051 Uiso 1 1 calc R
C48 C 0.4171(3) 0.1932(3) 0.3089(2) 0.0353(8) Uani 1 1 d .
H48A H 0.3846 0.2493 0.2675 0.053 Uiso 1 1 calc R
H48B H 0.3881 0.1982 0.3604 0.053 Uiso 1 1 calc R
H48C H 0.3954 0.1266 0.2997 0.053 Uiso 1 1 calc R
C49 C 0.6832(3) 0.0780(2) 0.33138(18) 0.0292(7) Uani 1 1 d .
H49A H 0.7507 0.0890 0.2970 0.044 Uiso 1 1 calc R
H49B H 0.6398 0.0196 0.3228 0.044 Uiso 1 1 calc R
H49C H 0.7071 0.0632 0.3866 0.044 Uiso 1 1 calc R

loop_
_atom_site_aniso_label
_atom_site_aniso_U_11
_atom_site_aniso_U_22
_atom_site_aniso_U_33
_atom_site_aniso_U_23
_atom_site_aniso_U_13
_atom_site_aniso_U_12
Al1 0.0230(5) 0.0251(5) 0.0252(5) -0.0050(4) -0.0064(4) 0.0020(4)
Al2 0.0185(4) 0.0246(5) 0.0272(5) -0.0082(4) 0.0014(3) 0.0017(4)
Al3 0.0178(4) 0.0237(5) 0.0263(5) -0.0063(4) -0.0010(3) -0.0016(3)
O1 0.0169(9) 0.0223(10) 0.0255(10) -0.0075(8) -0.0028(8) 0.0012(8)
O2 0.0132(9) 0.0219(10) 0.0249(10) -0.0057(8) -0.0010(7) -0.0005(8)
O3 0.0131(9) 0.0267(11) 0.0229(10) -0.0063(8) -0.0011(7) 0.0002(8)
C1 0.0139(12) 0.0210(14) 0.0213(14) -0.0056(11) -0.0004(10) 0.0021(11)
C2 0.0228(14) 0.0170(14) 0.0209(14) -0.0039(11) 0.0003(11) 0.0008(11)
C3 0.0182(14) 0.0250(15) 0.0234(15) -0.0055(12) 0.0019(11) 0.0032(12)
C4 0.0258(15) 0.0244(15) 0.0214(15) -0.0061(12) -0.0014(12) -0.0003(12)
C5 0.0323(17) 0.0294(17) 0.0272(16) -0.0119(13) -0.0036(13) -0.0033(13)
C6 0.055(2) 0.045(2) 0.042(2) -0.0177(17) -0.0230(17) 0.0050(18)
C7 0.042(2) 0.055(2) 0.044(2) -0.0216(18) 0.0014(16) -0.0188(18)
C8 0.045(2) 0.051(2) 0.043(2) -0.0268(18) -0.0041(16) -0.0027(17)
C9 0.0368(18) 0.0281(17) 0.0270(16) -0.0113(13) 0.0024(13) 0.0031(14)
C10 0.0284(16) 0.0287(17) 0.0274(16) -0.0080(13) 0.0055(13) 0.0037(13)
C11 0.0320(18) 0.046(2) 0.042(2) -0.0232(17) 0.0057(15) 0.0076(16)
C12 0.048(2) 0.081(3) 0.060(3) -0.028(2) -0.010(2) 0.032(2)
C13 0.044(2) 0.077(3) 0.068(3) -0.046(2) 0.0052(19) 0.016(2)
C14 0.041(2) 0.075(3) 0.118(4) -0.043(3) 0.041(3) -0.012(2)
C15 0.0188(14) 0.0256(16) 0.0274(15) -0.0061(12) 0.0005(12) 0.0016(12)
C16 0.0201(14) 0.0226(15) 0.0191(14) -0.0063(11) 0.0000(11) 0.0004(11)
C17 0.0162(13) 0.0270(16) 0.0205(14) -0.0085(12) -0.0013(11) 0.0002(11)
C18 0.0193(14) 0.0243(15) 0.0237(15) -0.0078(12) -0.0001(11) 0.0026(12)
C19 0.0239(15) 0.0222(15) 0.0314(16) -0.0076(13) -0.0021(12) 0.0017(12)
C20 0.0354(18) 0.0306(18) 0.048(2) -0.0144(16) -0.0041(15) 0.0100(15)
C21 0.0250(17) 0.0276(18) 0.069(3) -0.0051(17) -0.0013(16) 0.0083(14)
C22 0.0359(18) 0.0346(19) 0.0372(19) -0.0026(15) -0.0058(15) 0.0095(15)
C23 0.0271(16) 0.0213(15) 0.0309(16) -0.0051(12) 0.0006(12) -0.0013(12)
C24 0.0181(14) 0.0272(16) 0.0324(16) -0.0064(13) 0.0005(12) -0.0011(12)
C25 0.0187(15) 0.0289(18) 0.067(2) -0.0059(16) 0.0015(15) -0.0032(13)
C26 0.041(2) 0.055(3) 0.143(5) -0.040(3) 0.050(3) -0.017(2)
C27 0.0255(17) 0.0353(19) 0.063(2) -0.0084(17) 0.0036(16) -0.0111(15)
C28 0.044(2) 0.048(3) 0.121(4) 0.019(3) -0.045(3) -0.017(2)
C29 0.0159(13) 0.0249(16) 0.0309(16) -0.0064(12) -0.0010(11) 0.0011(12)
C30 0.0183(13) 0.0209(14) 0.0205(14) -0.0075(11) -0.0008(11) 0.0018(11)
C31 0.0157(13) 0.0224(15) 0.0276(15) -0.0088(12) -0.0045(11) 0.0002(11)
C32 0.0214(14) 0.0228(15) 0.0240(15) -0.0085(12) -0.0023(11) -0.0004(12)
C33 0.0245(15) 0.0346(18) 0.0239(16) -0.0053(13) 0.0017(12) -0.0045(13)
C34 0.053(2) 0.050(2) 0.040(2) -0.0050(17) 0.0224(17) 0.0082(18)
C35 0.0398(19) 0.052(2) 0.0283(18) -0.0025(16) 0.0025(15) -0.0066(17)
C36 0.039(2) 0.056(2) 0.0365(19) -0.0090(17) 0.0093(15) -0.0221(17)
C37 0.0260(15) 0.0239(15) 0.0219(15) -0.0043(12) -0.0051(12) -0.0013(12)
C38 0.0210(14) 0.0259(16) 0.0274(16) -0.0086(12) -0.0046(12) 0.0030(12)
C39 0.0218(15) 0.0388(19) 0.0341(18) -0.0059(14) -0.0091(13) 0.0025(14)
C40 0.0335(19) 0.077(3) 0.036(2) -0.0058(19) -0.0176(16) 0.0167(19)
C41 0.0334(19) 0.083(3) 0.046(2) -0.016(2) -0.0120(17) 0.028(2)
C42 0.040(2) 0.062(3) 0.100(4) -0.002(3) -0.038(2) -0.017(2)
C43 0.0146(13) 0.0242(15) 0.0283(15) -0.0092(12) 0.0005(11) -0.0006(11)
C44 0.0287(17) 0.042(2) 0.043(2) -0.0118(16) -0.0132(15) 0.0057(15)
C45 0.049(2) 0.0317(18) 0.0270(17) -0.0060(14) -0.0011(15) -0.0033(15)
C46 0.0268(17) 0.040(2) 0.0411(19) -0.0091(16) 0.0050(14) 0.0060(15)
C47 0.0440(19) 0.0312(18) 0.0297(17) -0.0121(14) 0.0020(14) -0.0030(15)
C48 0.0244(16) 0.0398(19) 0.0410(19) -0.0086(15) -0.0014(14) -0.0069(14)
C49 0.0334(17) 0.0232(16) 0.0304(17) -0.0056(13) -0.0014(13) -0.0004(13)

loop_
_atom_type_symbol
_atom_type_description
_atom_type_scat_dispersion_real
_atom_type_scat_dispersion_imag
_atom_type_scat_source
C C 0.0033 0.0016 'International Tables Vol C Tables 4.2.6.8 and 6.1.1.4'
H H 0.0000 0.0000 'International Tables Vol C Tables 4.2.6.8 and 6.1.1.4'
O O 0.0106 0.0060 'International Tables Vol C Tables 4.2.6.8 and 6.1.1.4'
Al Al 0.0645 0.0514 'International Tables Vol C Tables 4.2.6.8 and 6.1.1.4'

loop_
_geom_angle_atom_site_label_1
_geom_angle_atom_site_label_2
_geom_angle_atom_site_label_3
_geom_angle
O2 Al1 O1 100.92(8)
O2 Al1 C45 106.40(12)
O1 Al1 C45 110.84(12)
O2 Al1 C44 108.83(12)
O1 Al1 C44 107.21(12)
C45 Al1 C44 120.82(15)
O2 Al2 O3 100.84(8)
O2 Al2 C47 106.48(12)
O3 Al2 C47 110.77(12)
O2 Al2 C46 109.11(12)
O3 Al2 C46 107.40(12)
C47 Al2 C46 120.47(14)
O3 Al3 O1 102.80(8)
O3 Al3 C48 108.33(12)
O1 Al3 C48 107.94(12)
O3 Al3 C49 108.08(11)
O1 Al3 C49 107.89(11)
C48 Al3 C49 120.41(14)
C3 O1 Al1 114.79(16)
C3 O1 Al3 113.08(15)
Al1 O1 Al3 123.90(10)
C17 O2 Al1 113.95(15)
C17 O2 Al2 114.18(15)
Al1 O2 Al2 125.70(10)
C31 O3 Al2 114.25(15)
C31 O3 Al3 114.58(15)
Al2 O3 Al3 123.36(10)
C30 C1 C16 116.5(2)
C30 C1 C2 116.6(2)
C16 C1 C2 117.1(2)
C15 C2 C3 118.7(2)
C15 C2 C1 124.6(2)
C3 C2 C1 116.7(2)
C4 C3 C2 122.5(2)
C4 C3 O1 120.9(2)
C2 C3 O1 116.6(2)
C3 C4 C9 115.4(3)
C3 C4 C5 124.3(2)
C9 C4 C5 120.2(2)
C7 C5 C6 109.5(3)
C7 C5 C8 106.8(3)
C6 C5 C8 106.9(3)
C7 C5 C4 111.1(2)
C6 C5 C4 110.8(2)
C8 C5 C4 111.5(2)
C10 C9 C4 124.6(3)
C15 C10 C9 117.1(3)
C15 C10 C11 119.8(3)
C9 C10 C11 123.1(3)
C13 C11 C14 108.1(3)
C13 C11 C12 108.0(3)
C14 C11 C12 110.1(3)
C13 C11 C10 112.6(3)
C14 C11 C10 109.3(3)
C12 C11 C10 108.7(3)
C2 C15 C10 121.5(3)
C29 C16 C17 119.0(3)
C29 C16 C1 124.4(2)
C17 C16 C1 116.6(2)
C18 C17 C16 122.1(2)
C18 C17 O2 121.7(2)
C16 C17 O2 116.2(2)
C17 C18 C23 116.0(2)
C17 C18 C19 128.3(2)
C23 C18 C19 115.7(2)
C20 C19 C22 108.9(3)
C20 C19 C21 106.8(3)
C22 C19 C21 107.3(2)
C20 C19 C18 108.7(2)
C22 C19 C18 108.7(2)
C21 C19 C18 116.2(2)
C24 C23 C18 124.2(3)
C29 C24 C23 117.0(3)
C29 C24 C25 120.6(3)
C23 C24 C25 122.4(3)
C24 C25 C26 108.7(3)
C24 C25 C27 113.0(3)
C26 C25 C27 108.1(3)
C24 C25 C28 108.3(3)
C26 C25 C28 111.0(3)
C27 C25 C28 107.7(3)
C16 C29 C24 121.7(3)
C43 C30 C31 118.6(2)
C43 C30 C1 124.6(2)
C31 C30 C1 116.8(2)
C32 C31 C30 122.6(2)
C32 C31 O3 121.2(2)
C30 C31 O3 116.2(2)
C31 C32 C37 115.5(3)
C31 C32 C33 124.9(2)
C37 C32 C33 119.6(2)
C34 C33 C36 109.2(3)
C34 C33 C35 106.9(3)
C36 C33 C35 106.2(3)
C34 C33 C32 111.1(3)
C36 C33 C32 111.1(2)
C35 C33 C32 112.1(2)
C38 C37 C32 124.2(3)
C43 C38 C37 117.7(2)
C43 C38 C39 120.2(3)
C37 C38 C39 122.1(3)
C40 C39 C42 108.6(3)
C40 C39 C41 107.8(3)
C42 C39 C41 109.5(3)
C40 C39 C38 112.8(3)
C42 C39 C38 109.3(3)
C41 C39 C38 108.8(2)
C38 C43 C30 121.4(3)

loop_
_geom_bond_atom_site_label_1
_geom_bond_atom_site_label_2
_geom_bond_distance
Al1 O2 1.895(2)
Al1 O1 1.903(2)
Al1 C45 1.943(3)
Al1 C44 1.947(3)
Al2 O2 1.897(2)
Al2 O3 1.906(2)
Al2 C47 1.945(3)
Al2 C46 1.947(3)
Al3 O3 1.908(2)
Al3 O1 1.918(2)
Al3 C48 1.948(3)
Al3 C49 1.948(3)
O1 C3 1.438(3)
O2 C17 1.427(3)
O3 C31 1.440(3)
C1 C30 1.513(4)
C1 C16 1.515(4)
C1 C2 1.517(4)
C2 C15 1.385(4)
C2 C3 1.408(4)
C3 C4 1.390(4)
C4 C9 1.399(4)
C4 C5 1.553(4)
C5 C7 1.529(4)
C5 C6 1.530(4)
C5 C8 1.537(4)
C9 C10 1.392(4)
C10 C15 1.390(4)
C10 C11 1.538(4)
C11 C13 1.523(5)
C11 C14 1.528(5)
C11 C12 1.536(5)
C16 C29 1.381(4)
C16 C17 1.412(4)
C17 C18 1.384(4)
C18 C23 1.406(4)
C18 C19 1.551(4)
C19 C20 1.532(4)
C19 C22 1.533(4)
C19 C21 1.535(4)
C23 C24 1.396(4)
C24 C29 1.391(4)
C24 C25 1.531(4)
C25 C26 1.532(5)
C25 C27 1.533(4)
C25 C28 1.538(5)
C30 C43 1.386(4)
C30 C31 1.411(4)
C31 C32 1.388(4)
C32 C37 1.401(4)
C32 C33 1.545(4)
C33 C34 1.526(4)
C33 C36 1.530(4)
C33 C35 1.535(4)
C37 C38 1.392(4)
C38 C43 1.380(4)
C38 C39 1.543(4)
C39 C40 1.524(4)
C39 C42 1.525(5)
C39 C41 1.533(5)
